data_4509765
loop_
_publ_author_name
'Chen, Zhenxia'
'Xiang, Shengchang'
'Zhao, Dongyuan'
'Chen, Banglin'

_publ_section_title
;
 Reversible Two-Dimensional&#x2212;Three Dimensional Framework
 Transformation within a Prototype Metal&#x2212;Organic Framework
;
_journal_issue 12
_journal_name_full 'Crystal Growth &amp; Design'
_journal_page_first 5293
_journal_paper_doi 10.1021/cg900797y
_journal_volume 9
_journal_year 2009
_chemical_formula_sum 'C11 H13 N O6 Zn'
_chemical_formula_weight 320.59
_chemical_name_systematic
; 
 ? 
;
_space_group_IT_number 14
_symmetry_cell_setting monoclinic
_symmetry_space_group_name_Hall '-P 2yn'
_symmetry_space_group_name_H-M 'P 1 21/n 1'
_atom_sites_solution_hydrogens geom
_atom_sites_solution_primary direct
_atom_sites_solution_secondary difmap
_audit_creation_method SHELXL-97
_cell_angle_alpha 90.00
_cell_angle_beta 102.825(5)
_cell_angle_gamma 90.00
_cell_formula_units_Z 4
_cell_length_a 6.723(3)
_cell_length_b 15.481(6)
_cell_length_c 12.435(5)
_cell_measurement_reflns_used 900
_cell_measurement_temperature 293(2)
_cell_measurement_theta_max 25.677
_cell_measurement_theta_min 3.123
_cell_volume 1261.9(9)
_computing_cell_refinement 'Bruker SMART'
_computing_data_collection 'Bruker SMART'
_computing_data_reduction 'Bruker SHELXTL'
_computing_molecular_graphics 'Bruker SHELXTL'
_computing_publication_material 'Bruker SHELXTL'
_computing_structure_refinement 'SHELXL-97 (Sheldrick, 1997)'
_computing_structure_solution 'SHELXS-97 (Sheldrick, 1990)'
_diffrn_ambient_temperature 293(2)
_diffrn_measured_fraction_theta_full 0.996
_diffrn_measured_fraction_theta_max 0.996
_diffrn_measurement_device_type 'CCD area detector'
_diffrn_measurement_method 'phi and omega scans'
_diffrn_radiation_monochromator graphite
_diffrn_radiation_source 'fine-focus sealed tube'
_diffrn_radiation_type MoK\a
_diffrn_radiation_wavelength 0.71073
_diffrn_reflns_av_R_equivalents 0.0431
_diffrn_reflns_av_sigmaI/netI 0.0548
_diffrn_reflns_limit_h_max 7
_diffrn_reflns_limit_h_min -7
_diffrn_reflns_limit_k_max 18
_diffrn_reflns_limit_k_min -14
_diffrn_reflns_limit_l_max 13
_diffrn_reflns_limit_l_min -14
_diffrn_reflns_number 5096
_diffrn_reflns_theta_full 25.01
_diffrn_reflns_theta_max 25.01
_diffrn_reflns_theta_min 2.13
_exptl_absorpt_coefficient_mu 1.968
_exptl_absorpt_correction_T_max 0.8910
_exptl_absorpt_correction_T_min 0.7981
_exptl_absorpt_correction_type multi-scan
_exptl_absorpt_process_details sadabs
_exptl_crystal_colour colorless
_exptl_crystal_density_diffrn 1.687
_exptl_crystal_density_method 'not measured'
_exptl_crystal_description block
_exptl_crystal_F_000 656
_exptl_crystal_size_max 0.12
_exptl_crystal_size_mid 0.09
_exptl_crystal_size_min 0.06
_refine_diff_density_max 0.365
_refine_diff_density_min -0.500
_refine_diff_density_rms 0.085
_refine_ls_extinction_method none
_refine_ls_goodness_of_fit_ref 0.951
_refine_ls_hydrogen_treatment mixed
_refine_ls_matrix_type full
_refine_ls_number_parameters 182
_refine_ls_number_reflns 2206
_refine_ls_number_restraints 3
_refine_ls_restrained_S_all 0.950
_refine_ls_R_factor_all 0.0471
_refine_ls_R_factor_gt 0.0339
_refine_ls_shift/su_max 0.001
_refine_ls_shift/su_mean 0.000
_refine_ls_structure_factor_coef Fsqd
_refine_ls_weighting_details 'calc w=1/[\s^2^(Fo^2^)+(0.0301P)^2^+0.0000P] where P=(Fo^2^+2Fc^2^)/3'
_refine_ls_weighting_scheme calc
_refine_ls_wR_factor_gt 0.0698
_refine_ls_wR_factor_ref 0.0735
_reflns_number_gt 1715
_reflns_number_total 2206
_reflns_threshold_expression >2sigma(I)
_cod_data_source_file cg900797ysup2.cif
_cod_data_source_block f90312a
_cod_depositor_comments
;
The following automatic conversions were performed:

'_symmetry_cell_setting' value 'Monoclinic' changed to 'monoclinic'
according to /home/saulius/struct/CIF-dictionaries/cif_core.dic
dictionary named 'cif_core.dic' version 2.4.2 from 2011-04-26.

Automatic conversion script
Id: cif_fix_values 1891 2012-01-12 08:04:46Z andrius 
;
_cod_original_cell_volume 1262.0(9)
_cod_original_sg_symbol_H-M P2(1)/n
_cod_database_code 4509765

loop_
_symmetry_equiv_pos_as_xyz
'x, y, z'
'-x+1/2, y+1/2, -z+1/2'
'-x, -y, -z'
'x-1/2, -y-1/2, z-1/2'

loop_
_atom_site_label
_atom_site_type_symbol
_atom_site_fract_x
_atom_site_fract_y
_atom_site_fract_z
_atom_site_U_iso_or_equiv
_atom_site_adp_type
_atom_site_occupancy
_atom_site_symmetry_multiplicity
_atom_site_calc_flag
_atom_site_refinement_flags
Zn1 Zn 1.20028(5) 0.00508(2) 0.07717(3) 0.01844(12) Uani 1 1 d .
O1 O 1.0605(4) 0.10507(16) 0.1332(2) 0.0440(7) Uani 1 1 d .
O2 O 0.7566(4) 0.09709(15) 0.02082(19) 0.0419(7) Uani 1 1 d .
O3 O 0.7158(4) 0.42057(17) 0.44117(19) 0.0449(7) Uani 1 1 d .
O4 O 0.4124(4) 0.42002(17) 0.3278(2) 0.0456(7) Uani 1 1 d .
O5 O 1.4833(3) 0.02033(16) 0.1575(2) 0.0302(6) Uani 1 1 d D
H5A H 1.547(5) 0.010(2) 0.2218(17) 0.060(14) Uiso 1 1 d D
H5B H 1.563(5) 0.020(3) 0.116(3) 0.077(16) Uiso 1 1 d D
C1 C 0.8799(5) 0.12906(19) 0.1010(3) 0.0237(7) Uani 1 1 d .
C2 C 0.8054(5) 0.20112(19) 0.1624(2) 0.0230(7) Uani 1 1 d .
C3 C 0.9395(5) 0.2424(2) 0.2484(3) 0.0259(8) Uani 1 1 d .
H3 H 1.0771 0.2278 0.2640 0.031 Uiso 1 1 calc R
C4 C 0.8717(5) 0.3044(2) 0.3106(3) 0.0257(8) Uani 1 1 d .
H4 H 0.9630 0.3306 0.3686 0.031 Uiso 1 1 calc R
C5 C 0.6672(5) 0.32845(19) 0.2873(2) 0.0230(7) Uani 1 1 d .
C6 C 0.5336(5) 0.2891(2) 0.1994(3) 0.0289(8) Uani 1 1 d .
H6 H 0.3971 0.3055 0.1818 0.035 Uiso 1 1 calc R
C7 C 0.6019(5) 0.2259(2) 0.1378(3) 0.0287(8) Uani 1 1 d .
H7 H 0.5109 0.1999 0.0796 0.034 Uiso 1 1 calc R
C8 C 0.5920(5) 0.3944(2) 0.3570(3) 0.0249(8) Uani 1 1 d .
N1 N 0.6381(6) 0.8965(2) 0.5047(3) 0.0505(9) Uani 1 1 d .
O6 O 0.6433(5) 0.98688(19) 0.3624(2) 0.0547(8) Uani 1 1 d .
C9 C 0.5633(7) 0.9293(3) 0.4064(3) 0.0510(11) Uani 1 1 d .
H9 H 0.4401 0.9070 0.3669 0.061 Uiso 1 1 calc R
C10 C 0.5337(8) 0.8284(3) 0.5503(4) 0.0755(15) Uani 1 1 d .
H10A H 0.4096 0.8138 0.4987 0.113 Uiso 1 1 calc R
H10B H 0.5025 0.8478 0.6180 0.113 Uiso 1 1 calc R
H10C H 0.6199 0.7783 0.5644 0.113 Uiso 1 1 calc R
C11 C 0.8277(8) 0.9286(3) 0.5698(4) 0.0781(16) Uani 1 1 d .
H11A H 0.9358 0.8895 0.5644 0.117 Uiso 1 1 calc R
H11B H 0.8181 0.9333 0.6454 0.117 Uiso 1 1 calc R
H11C H 0.8557 0.9845 0.5430 0.117 Uiso 1 1 calc R

loop_
_atom_site_aniso_label
_atom_site_aniso_U_11
_atom_site_aniso_U_22
_atom_site_aniso_U_33
_atom_site_aniso_U_23
_atom_site_aniso_U_13
_atom_site_aniso_U_12
Zn1 0.0197(2) 0.0188(2) 0.01880(19) -0.00016(16) 0.00859(14) 0.00054(16)
O1 0.0363(17) 0.0420(16) 0.0488(15) -0.0234(13) -0.0007(13) 0.0176(12)
O2 0.0356(16) 0.0413(16) 0.0462(15) -0.0278(13) 0.0037(13) 0.0083(12)
O3 0.0408(17) 0.0553(17) 0.0382(14) -0.0299(13) 0.0083(13) 0.0074(13)
O4 0.0364(17) 0.0526(17) 0.0479(15) -0.0253(13) 0.0098(13) 0.0149(13)
O5 0.0207(13) 0.0472(16) 0.0230(13) 0.0024(12) 0.0055(11) -0.0034(11)
C1 0.034(2) 0.0169(17) 0.0246(17) 0.0017(14) 0.0157(16) 0.0004(14)
C2 0.031(2) 0.0188(17) 0.0217(16) -0.0011(14) 0.0109(15) 0.0027(14)
C3 0.0216(19) 0.0248(18) 0.0317(19) -0.0030(15) 0.0071(15) 0.0062(14)
C4 0.029(2) 0.0263(19) 0.0224(16) -0.0057(14) 0.0061(15) -0.0017(14)
C5 0.0269(19) 0.0193(17) 0.0260(17) -0.0033(14) 0.0126(15) -0.0002(13)
C6 0.0238(19) 0.035(2) 0.0289(18) -0.0059(16) 0.0081(15) 0.0061(15)
C7 0.030(2) 0.0263(19) 0.0283(18) -0.0102(15) 0.0032(16) 0.0009(15)
C8 0.037(2) 0.0187(17) 0.0262(18) -0.0021(14) 0.0221(16) -0.0042(15)
N1 0.066(3) 0.050(2) 0.0363(19) 0.0055(17) 0.0120(17) 0.0037(18)
O6 0.068(2) 0.064(2) 0.0300(14) 0.0069(14) 0.0057(14) 0.0010(16)
C9 0.061(3) 0.051(3) 0.038(2) -0.009(2) 0.004(2) 0.007(2)
C10 0.105(5) 0.063(3) 0.065(3) 0.014(3) 0.033(3) 0.000(3)
C11 0.083(4) 0.087(4) 0.054(3) 0.024(3) -0.007(3) 0.002(3)

loop_
_atom_type_symbol
_atom_type_description
_atom_type_scat_dispersion_real
_atom_type_scat_dispersion_imag
_atom_type_scat_source
C C 0.0033 0.0016 'International Tables Vol C Tables 4.2.6.8 and 6.1.1.4'
H H 0.0000 0.0000 'International Tables Vol C Tables 4.2.6.8 and 6.1.1.4'
N N 0.0061 0.0033 'International Tables Vol C Tables 4.2.6.8 and 6.1.1.4'
O O 0.0106 0.0060 'International Tables Vol C Tables 4.2.6.8 and 6.1.1.4'
Zn Zn 0.2839 1.4301 'International Tables Vol C Tables 4.2.6.8 and 6.1.1.4'

loop_
_geom_angle_atom_site_label_1
_geom_angle_atom_site_label_2
_geom_angle_atom_site_label_3
_geom_angle
_geom_angle_site_symmetry_1
_geom_angle_site_symmetry_3
O5 Zn1 O1 101.89(10) . .
O5 Zn1 O4 103.17(10) . 2_645
O1 Zn1 O4 91.93(12) . 2_645
O5 Zn1 O2 98.42(10) . 3_755
O1 Zn1 O2 159.13(10) . 3_755
O4 Zn1 O2 88.05(12) 2_645 3_755
O5 Zn1 O3 97.50(10) . 4_665
O1 Zn1 O3 88.14(11) . 4_665
O4 Zn1 O3 158.85(10) 2_645 4_665
O2 Zn1 O3 84.50(11) 3_755 4_665
O5 Zn1 Zn1 169.83(8) . 3_755
O1 Zn1 Zn1 80.62(7) . 3_755
O4 Zn1 Zn1 86.51(8) 2_645 3_755
O2 Zn1 Zn1 78.54(7) 3_755 3_755
O3 Zn1 Zn1 72.63(7) 4_665 3_755
C1 O1 Zn1 127.8(2) . .
C1 O2 Zn1 128.5(2) . 3_755
C8 O3 Zn1 136.0(2) . 4_566
C8 O4 Zn1 120.0(2) . 2_655
Zn1 O5 H5A 135(3) . .
Zn1 O5 H5B 112(3) . .
H5A O5 H5B 110(3) . .
O1 C1 O2 124.4(3) . .
O1 C1 C2 118.0(3) . .
O2 C1 C2 117.6(3) . .
C7 C2 C3 118.7(3) . .
C7 C2 C1 121.2(3) . .
C3 C2 C1 120.0(3) . .
C4 C3 C2 121.0(3) . .
C4 C3 H3 119.5 . .
C2 C3 H3 119.5 . .
C3 C4 C5 120.4(3) . .
C3 C4 H4 119.8 . .
C5 C4 H4 119.8 . .
C4 C5 C6 118.8(3) . .
C4 C5 C8 120.4(3) . .
C6 C5 C8 120.7(3) . .
C7 C6 C5 120.6(3) . .
C7 C6 H6 119.7 . .
C5 C6 H6 119.7 . .
C6 C7 C2 120.4(3) . .
C6 C7 H7 119.8 . .
C2 C7 H7 119.8 . .
O4 C8 O3 124.3(3) . .
O4 C8 C5 118.5(3) . .
O3 C8 C5 117.2(3) . .
C9 N1 C11 119.9(4) . .
C9 N1 C10 121.7(4) . .
C11 N1 C10 118.5(3) . .
O6 C9 N1 125.2(4) . .
O6 C9 H9 117.4 . .
N1 C9 H9 117.4 . .
N1 C10 H10A 109.5 . .
N1 C10 H10B 109.5 . .
H10A C10 H10B 109.5 . .
N1 C10 H10C 109.5 . .
H10A C10 H10C 109.5 . .
H10B C10 H10C 109.5 . .
N1 C11 H11A 109.5 . .
N1 C11 H11B 109.5 . .
H11A C11 H11B 109.5 . .
N1 C11 H11C 109.5 . .
H11A C11 H11C 109.5 . .
H11B C11 H11C 109.5 . .

loop_
_geom_bond_atom_site_label_1
_geom_bond_atom_site_label_2
_geom_bond_distance
_geom_bond_site_symmetry_2
Zn1 O5 1.957(2) .
Zn1 O1 2.014(2) .
Zn1 O4 2.026(2) 2_645
Zn1 O2 2.056(2) 3_755
Zn1 O3 2.067(2) 4_665
Zn1 Zn1 2.9440(11) 3_755
O1 C1 1.247(4) .
O2 C1 1.249(4) .
O2 Zn1 2.056(2) 3_755
O3 C8 1.251(4) .
O3 Zn1 2.067(2) 4_566
O4 C8 1.246(4) .
O4 Zn1 2.026(2) 2_655
O5 H5A 0.835(18) .
O5 H5B 0.824(18) .
C1 C2 1.500(4) .
C2 C7 1.388(4) .
C2 C3 1.392(4) .
C3 C4 1.373(4) .
C3 H3 0.9300 .
C4 C5 1.391(4) .
C4 H4 0.9300 .
C5 C6 1.392(4) .
C5 C8 1.499(4) .
C6 C7 1.381(4) .
C6 H6 0.9300 .
C7 H7 0.9300 .
N1 C9 1.316(5) .
N1 C11 1.438(5) .
N1 C10 1.451(5) .
O6 C9 1.231(5) .
C9 H9 0.9300 .
C10 H10A 0.9600 .
C10 H10B 0.9600 .
C10 H10C 0.9600 .
C11 H11A 0.9600 .
C11 H11B 0.9600 .
C11 H11C 0.9600 .
